data_4343351
loop_
_publ_author_name
'Kobialka, Stefanie'
'M\"uller-Tautges, Christina'
'Schmidt, Melanie T. S.'
'Schnakenburg, Gregor'
'Holl\'oczki, Oldamur'
'Kirchner, Barbara'
'Engeser, Marianne'

_publ_section_title
;
 Stretch Out or Fold Back? Conformations of Dinuclear Gold(I)
 N-Heterocyclic Carbene Macrocycles.
;
_journal_issue 13
_journal_name_full 'Inorganic chemistry'
_journal_page_first 6100
_journal_page_last 6111
_journal_paper_doi 10.1021/ic502751s
_journal_volume 54
_journal_year 2015
_chemical_formula_moiety 'C26 H40 Au2 N8, 2(Br)'
_chemical_formula_sum 'C26 H40 Au2 Br2 N8'
_chemical_formula_weight 1018.41
_chemical_name_systematic
; 
 ? 
;
_space_group_IT_number 59
_symmetry_cell_setting orthorhombic
_symmetry_space_group_name_Hall '-P 2ab 2a'
_symmetry_space_group_name_H-M 'P m m n :2'
_atom_sites_solution_hydrogens geom
_atom_sites_solution_primary direct
_atom_sites_solution_secondary difmap
_audit_creation_method SHELXL-97
_cell_angle_alpha 90.00
_cell_angle_beta 90.00
_cell_angle_gamma 90.00
_cell_formula_units_Z 2
_cell_length_a 14.8235(6)
_cell_length_b 12.0677(8)
_cell_length_c 9.3272(7)
_cell_measurement_reflns_used 2309
_cell_measurement_temperature 123(2)
_cell_measurement_theta_max 29.13
_cell_measurement_theta_min 1.00
_cell_volume 1668.50(18)
_computing_cell_refinement 'HKL Scalepack (Otwinowski & Minor 1997)'
_computing_data_collection 'HKL Denzo and Scalepack (Otwinowski & Minor 1997)'
_computing_data_reduction 'HKL Denzo and Scalepack (Otwinowski & Minor 1997)'
_computing_molecular_graphics 'DIAMOND (Brandenburg, 1999)'
_computing_publication_material 'SHELXL97 (Sheldrick, 1997)'
_computing_structure_refinement 'SHELXL-97 (Sheldrick, 1997)'
_computing_structure_solution 'SHELXS-97 (Sheldrick, 1990)'
_diffrn_ambient_temperature 123(2)
_diffrn_detector_area_resol_mean 9
_diffrn_measured_fraction_theta_full 0.981
_diffrn_measured_fraction_theta_max 0.981
_diffrn_measurement_device '95mm CCD camera on \k-goniostat'
_diffrn_measurement_device_type 'Nonius KappaCCD'
_diffrn_measurement_method 'CCD rotation images, thick slices'
_diffrn_radiation_monochromator 'horizonally mounted graphite crystal'
_diffrn_radiation_type MoK\a
_diffrn_radiation_wavelength 0.71073
_diffrn_reflns_av_R_equivalents 0.0487
_diffrn_reflns_av_sigmaI/netI 0.0437
_diffrn_reflns_limit_h_max 19
_diffrn_reflns_limit_h_min -17
_diffrn_reflns_limit_k_max 15
_diffrn_reflns_limit_k_min -14
_diffrn_reflns_limit_l_max 9
_diffrn_reflns_limit_l_min -12
_diffrn_reflns_number 9715
_diffrn_reflns_theta_full 28.00
_diffrn_reflns_theta_max 28.00
_diffrn_reflns_theta_min 2.76
_exptl_absorpt_coefficient_mu 11.205
_exptl_absorpt_correction_T_max 0.5529
_exptl_absorpt_correction_T_min 0.0619
_exptl_absorpt_correction_type analytical
_exptl_absorpt_process_details 'Platon 091110'
_exptl_crystal_colour colourless
_exptl_crystal_density_diffrn 2.027
_exptl_crystal_density_method 'not measured'
_exptl_crystal_description plate
_exptl_crystal_F_000 960
_exptl_crystal_size_max 0.56
_exptl_crystal_size_mid 0.28
_exptl_crystal_size_min 0.06
_refine_diff_density_max 3.404
_refine_diff_density_min -1.908
_refine_diff_density_rms 0.212
_refine_ls_extinction_method none
_refine_ls_goodness_of_fit_ref 1.052
_refine_ls_hydrogen_treatment constr
_refine_ls_matrix_type full
_refine_ls_number_parameters 94
_refine_ls_number_reflns 2143
_refine_ls_number_restraints 0
_refine_ls_restrained_S_all 1.052
_refine_ls_R_factor_all 0.0405
_refine_ls_R_factor_gt 0.0311
_refine_ls_shift/su_max 0.000
_refine_ls_shift/su_mean 0.000
_refine_ls_structure_factor_coef Fsqd
_refine_ls_weighting_details 'calc w=1/[\s^2^(Fo^2^)+(0.0440P)^2^+0.0000P] where P=(Fo^2^+2Fc^2^)/3'
_refine_ls_weighting_scheme calc
_refine_ls_wR_factor_gt 0.0753
_refine_ls_wR_factor_ref 0.0780
_reflns_number_gt 1793
_reflns_number_total 2143
_reflns_threshold_expression >2sigma(I)
_cod_data_source_file ic502751s_si_002.cif
_cod_data_source_block 9
_cod_depositor_comments
;
The following automatic conversions were performed:

'_symmetry_cell_setting' value 'Orthorhombic' changed to
'orthorhombic' according to
/usr/data/users/saulius/crontab/automatic-downloads/rss-feeds/ACS/lib/dictionaries/cif_core.dic
dictionary named 'cif_core.dic' version 2.4.2 from 2011-04-26.

Automatic conversion script
Id: cif_fix_values 3271 2015-04-21 07:52:19Z andrius 

 Adding full bibliography for 4343349--4343359.cif.
;
_cod_original_sg_symbol_H-M 'P m m n'
_cod_database_code 4343351
_shelx_f_squared_multiplier 1.000

loop_
_symmetry_equiv_pos_as_xyz
'x, y, z'
'-x+1/2, -y+1/2, z'
'x+1/2, -y, -z'
'-x, y+1/2, -z'
'-x, -y, -z'
'x-1/2, y-1/2, -z'
'-x-1/2, y, z'
'x, -y-1/2, z'

loop_
_atom_site_label
_atom_site_type_symbol
_atom_site_fract_x
_atom_site_fract_y
_atom_site_fract_z
_atom_site_U_iso_or_equiv
_atom_site_adp_type
_atom_site_occupancy
_atom_site_symmetry_multiplicity
_atom_site_calc_flag
_atom_site_refinement_flags
Au Au -0.479088(14) -0.2500 -0.80123(3) 0.01823(11) Uani 1 2 d S
N1 N -0.4168(2) -0.0141(3) -0.8591(5) 0.0198(8) Uani 1 1 d .
N2 N -0.5457(3) -0.0152(3) -0.7552(5) 0.0209(8) Uani 1 1 d .
C1 C -0.4802(3) -0.0833(4) -0.8033(5) 0.0171(10) Uani 1 1 d .
C2 C -0.4432(3) 0.0952(4) -0.8465(6) 0.0255(11) Uani 1 1 d .
H2A H -0.4106 0.1585 -0.8779 0.031 Uiso 1 1 calc R
C3 C -0.5239(3) 0.0945(5) -0.7812(6) 0.0277(13) Uani 1 1 d .
H3A H -0.5593 0.1574 -0.7573 0.033 Uiso 1 1 calc R
C4 C -0.3326(3) -0.0490(4) -0.9284(6) 0.0228(11) Uani 1 1 d .
H4A H -0.3273 -0.0111 -1.0221 0.027 Uiso 1 1 calc R
H4B H -0.3354 -0.1298 -0.9469 0.027 Uiso 1 1 calc R
C5 C -0.2500 -0.0244(6) -0.8408(8) 0.0215(14) Uani 1 2 d S
H5A H -0.2500 -0.0704 -0.7529 0.026 Uiso 1 2 calc SR
H5B H -0.2500 0.0545 -0.8118 0.026 Uiso 1 2 calc SR
C6 C -0.6283(3) -0.0531(4) -0.6843(6) 0.0264(12) Uani 1 1 d .
H6A H -0.6505 -0.1210 -0.7324 0.032 Uiso 1 1 calc R
H6B H -0.6755 0.0046 -0.6935 0.032 Uiso 1 1 calc R
C7 C -0.6123(4) -0.0771(6) -0.5283(7) 0.0512(18) Uani 1 1 d .
H7A H -0.5607 -0.1273 -0.5184 0.077 Uiso 1 1 calc R
H7B H -0.6661 -0.1119 -0.4871 0.077 Uiso 1 1 calc R
H7C H -0.5996 -0.0077 -0.4775 0.077 Uiso 1 1 calc R
Br1 Br -0.2500 -0.2500 -0.22960(13) 0.0324(3) Uani 1 4 d S
Br2 Br -0.7500 -0.2500 -0.96280(11) 0.0233(2) Uani 1 4 d S

loop_
_atom_site_aniso_label
_atom_site_aniso_U_11
_atom_site_aniso_U_22
_atom_site_aniso_U_33
_atom_site_aniso_U_23
_atom_site_aniso_U_13
_atom_site_aniso_U_12
Au 0.01272(15) 0.02106(16) 0.02090(17) 0.000 -0.00015(10) 0.000
N1 0.0130(18) 0.023(2) 0.023(2) 0.0000(17) 0.0001(17) 0.0019(14)
N2 0.0118(17) 0.027(2) 0.024(2) -0.0042(18) -0.0003(18) -0.0006(15)
C1 0.010(2) 0.024(3) 0.017(2) -0.0014(19) -0.0016(18) -0.0017(16)
C2 0.021(2) 0.020(2) 0.036(3) 0.000(2) -0.003(2) 0.0007(18)
C3 0.022(3) 0.022(3) 0.040(4) -0.006(2) -0.005(2) 0.0029(18)
C4 0.013(2) 0.029(3) 0.026(3) 0.001(2) 0.0044(19) 0.0002(17)
C5 0.017(3) 0.026(4) 0.022(4) 0.002(3) 0.000 0.000
C6 0.012(2) 0.033(3) 0.034(3) -0.006(2) 0.004(2) -0.0011(18)
C7 0.027(3) 0.090(5) 0.036(4) -0.005(3) 0.008(3) -0.011(3)
Br1 0.0190(5) 0.0335(6) 0.0447(7) 0.000 0.000 0.000
Br2 0.0209(4) 0.0243(5) 0.0247(6) 0.000 0.000 0.000

loop_
_atom_type_symbol
_atom_type_description
_atom_type_scat_dispersion_real
_atom_type_scat_dispersion_imag
_atom_type_scat_source
C C 0.0033 0.0016 'International Tables Vol C Tables 4.2.6.8 and 6.1.1.4'
H H 0.0000 0.0000 'International Tables Vol C Tables 4.2.6.8 and 6.1.1.4'
Au Au -2.0133 8.8022 'International Tables Vol C Tables 4.2.6.8 and 6.1.1.4'
Br Br -0.2901 2.4595 'International Tables Vol C Tables 4.2.6.8 and 6.1.1.4'
N N 0.0061 0.0033 'International Tables Vol C Tables 4.2.6.8 and 6.1.1.4'

loop_
_exptl_crystal_face_index_h
_exptl_crystal_face_index_k
_exptl_crystal_face_index_l
_exptl_crystal_face_perp_dist
0 1 0 0.156000
0 0 -1 0.159000
0 0 1 0.169000
0 -1 0 0.182000
0 -1 1 0.168000
0 -1 -1 0.208000
-1 0 0 0.022000
1 0 0 0.018000

loop_
_geom_angle_atom_site_label_1
_geom_angle_atom_site_label_2
_geom_angle_atom_site_label_3
_geom_angle
_geom_angle_site_symmetry_1
_geom_angle_site_symmetry_3
C1 Au C1 178.6(2) 8 .
C1 N1 C2 111.0(4) . .
C1 N1 C4 125.4(4) . .
C2 N1 C4 123.6(4) . .
C1 N2 C3 110.8(4) . .
C1 N2 C6 124.2(4) . .
C3 N2 C6 125.0(4) . .
N2 C1 N1 104.5(4) . .
N2 C1 Au 127.7(3) . .
N1 C1 Au 127.7(3) . .
C3 C2 N1 106.6(4) . .
C3 C2 H2A 126.7 . .
N1 C2 H2A 126.7 . .
C2 C3 N2 107.1(4) . .
C2 C3 H3A 126.5 . .
N2 C3 H3A 126.5 . .
N1 C4 C5 113.4(4) . .
N1 C4 H4A 108.9 . .
C5 C4 H4A 108.9 . .
N1 C4 H4B 108.9 . .
C5 C4 H4B 108.9 . .
H4A C4 H4B 107.7 . .
C4 C5 C4 109.2(6) . 7
C4 C5 H5A 109.8 . .
C4 C5 H5A 109.8 7 .
C4 C5 H5B 109.8 . .
C4 C5 H5B 109.8 7 .
H5A C5 H5B 108.3 . .
N2 C6 C7 111.4(4) . .
N2 C6 H6A 109.3 . .
C7 C6 H6A 109.3 . .
N2 C6 H6B 109.3 . .
C7 C6 H6B 109.3 . .
H6A C6 H6B 108.0 . .
C6 C7 H7A 109.5 . .
C6 C7 H7B 109.5 . .
H7A C7 H7B 109.5 . .
C6 C7 H7C 109.5 . .
H7A C7 H7C 109.5 . .
H7B C7 H7C 109.5 . .

loop_
_geom_bond_atom_site_label_1
_geom_bond_atom_site_label_2
_geom_bond_distance
_geom_bond_site_symmetry_2
Au C1 2.012(5) 8
Au C1 2.012(5) .
N1 C1 1.360(6) .
N1 C2 1.380(6) .
N1 C4 1.468(6) .
N2 C1 1.349(6) .
N2 C3 1.384(7) .
N2 C6 1.465(6) .
C2 C3 1.343(8) .
C2 H2A 0.9500 .
C3 H3A 0.9500 .
C4 C5 1.502(6) .
C4 H4A 0.9900 .
C4 H4B 0.9900 .
C5 C4 1.502(6) 7
C5 H5A 0.9900 .
C5 H5B 0.9900 .
C6 C7 1.503(8) .
C6 H6A 0.9900 .
C6 H6B 0.9900 .
C7 H7A 0.9800 .
C7 H7B 0.9800 .
C7 H7C 0.9800 .

loop_
_geom_torsion_atom_site_label_1
_geom_torsion_atom_site_label_2
_geom_torsion_atom_site_label_3
_geom_torsion_atom_site_label_4
_geom_torsion
_geom_torsion_site_symmetry_1
_geom_torsion_site_symmetry_4
C3 N2 C1 N1 0.3(5) . .
C6 N2 C1 N1 -179.3(5) . .
C3 N2 C1 Au -177.1(4) . .
C6 N2 C1 Au 3.2(7) . .
C2 N1 C1 N2 -0.4(5) . .
C4 N1 C1 N2 -178.4(5) . .
C2 N1 C1 Au 177.0(3) . .
C4 N1 C1 Au -1.0(7) . .
C1 Au C1 N2 75(10) 8 .
C1 Au C1 N1 -102(10) 8 .
C1 N1 C2 C3 0.4(6) . .
C4 N1 C2 C3 178.4(5) . .
N1 C2 C3 N2 -0.2(6) . .
C1 N2 C3 C2 -0.1(6) . .
C6 N2 C3 C2 179.6(5) . .
C1 N1 C4 C5 -109.3(6) . .
C2 N1 C4 C5 73.0(6) . .
N1 C4 C5 C4 -172.5(3) . 7
C1 N2 C6 C7 81.5(6) . .
C3 N2 C6 C7 -98.1(6) . .
